data_4337785
loop_
_publ_author_name
'Wang, Shichao'
'Ye, Ning'
'Zou, Guohong'

_publ_section_title
;
 Three New Alkaline Beryllium Borates LiBeBO3, Li6Be3B4O12, and
 Li8Be5B6O18 in the Ternary Phase Diagrams Li2O-BeO-B2O3.
;
_journal_issue 5
_journal_name_full 'Inorganic chemistry'
_journal_page_first 2742
_journal_page_last 2748
_journal_paper_doi 10.1021/ic5000843
_journal_volume 53
_journal_year 2014
_chemical_formula_sum 'B Be Li O3'
_chemical_formula_weight 74.76
_chemical_name_systematic
;
 ?
;
_space_group_crystal_system triclinic
_space_group_IT_number 2
_space_group_name_H-M_alt 'P -1'
_symmetry_space_group_name_Hall '-P 1'
_symmetry_space_group_name_H-M 'P -1'
_atom_sites_solution_primary direct
_atom_sites_solution_secondary difmap
_cell_angle_alpha 68.22(5)
_cell_angle_beta 72.01(5)
_cell_angle_gamma 61.02(4)
_cell_formula_units_Z 2
_cell_length_a 4.626(3)
_cell_length_b 4.686(3)
_cell_length_c 5.894(5)
_cell_measurement_reflns_used 283
_cell_measurement_temperature 293(2)
_cell_measurement_theta_max 27.4642
_cell_measurement_theta_min 3.7702
_cell_volume 102.47(14)
_computing_cell_refinement 'CrystalClear (Rigaku/MSC Inc., 2005)'
_computing_data_collection 'CrystalClear (Rigaku/MSC Inc., 2005)'
_computing_data_reduction 'CrystalClear (Rigaku/MSC Inc., 2005)'
_computing_structure_refinement 'SHELXL-97 (Sheldrick, 1997)'
_computing_structure_solution 'SHELXS-97 (Sheldrick, 1990)'
_diffrn_ambient_temperature 293(2)
_diffrn_detector_area_resol_mean 14.6306
_diffrn_measured_fraction_theta_full 0.99
_diffrn_measured_fraction_theta_max 0.99
_diffrn_measurement_device
;
        Mercury70 (2x2 bin mode)
;
_diffrn_measurement_method CCD_Profile_fitting
_diffrn_orient_matrix_type d*Trek
_diffrn_orient_matrix_UB_11 0.0463
_diffrn_orient_matrix_UB_12 0.1173
_diffrn_orient_matrix_UB_13 -0.2162
_diffrn_orient_matrix_UB_21 -0.2449
_diffrn_orient_matrix_UB_22 -0.0165
_diffrn_orient_matrix_UB_23 0.0613
_diffrn_orient_matrix_UB_31 0.0717
_diffrn_orient_matrix_UB_32 0.1243
_diffrn_orient_matrix_UB_33 0.1168
_diffrn_radiation_monochromator graphite
_diffrn_radiation_type MoK\a
_diffrn_radiation_wavelength 0.71073
_diffrn_reflns_av_R_equivalents 0.0164
_diffrn_reflns_av_unetI/netI 0.0257
_diffrn_reflns_limit_h_max 5
_diffrn_reflns_limit_h_min -5
_diffrn_reflns_limit_k_max 6
_diffrn_reflns_limit_k_min -6
_diffrn_reflns_limit_l_max 7
_diffrn_reflns_limit_l_min -7
_diffrn_reflns_number 778
_diffrn_reflns_reduction_process 'Lp corrections applied'
_diffrn_reflns_theta_full 27.47
_diffrn_reflns_theta_max 27.47
_diffrn_reflns_theta_min 3.77
_exptl_absorpt_coefficient_mu 0.215
_exptl_absorpt_correction_T_max 1
_exptl_absorpt_correction_T_min 0.6817
_exptl_absorpt_correction_type multi-scan
_exptl_crystal_colour White
_exptl_crystal_density_diffrn 2.423
_exptl_crystal_density_method 'not measured'
_exptl_crystal_description Prism
_exptl_crystal_F_000 72
_exptl_crystal_size_max 0.35
_exptl_crystal_size_mid 0.3
_exptl_crystal_size_min 0.03
_refine_diff_density_max 0.226
_refine_diff_density_min -0.27
_refine_diff_density_rms 0.067
_refine_ls_extinction_method none
_refine_ls_goodness_of_fit_ref 1.067
_refine_ls_matrix_type full
_refine_ls_number_parameters 55
_refine_ls_number_reflns 434
_refine_ls_number_restraints 0
_refine_ls_restrained_S_all 1.067
_refine_ls_R_factor_all 0.0375
_refine_ls_R_factor_gt 0.0311
_refine_ls_shift/su_max 0
_refine_ls_shift/su_mean 0
_refine_ls_structure_factor_coef Fsqd
_refine_ls_weighting_details 'calc w=1/[\s^2^(Fo^2^)+(0.0448P)^2^+0.0472P] where P=(Fo^2^+2Fc^2^)/3'
_refine_ls_weighting_scheme calc
_refine_ls_wR_factor_gt 0.0739
_refine_ls_wR_factor_ref 0.081
_reflns_number_gt 375
_reflns_number_total 434
_reflns_threshold_expression >2sigma(I)
_cod_data_source_file ic5000843_si_002.cif
_cod_data_source_block LiBeBO3_P-1
_cod_depositor_comments
;
The following automatic conversions were performed:

'_space_group_crystal_system' value 'Triclinic' changed to
'triclinic' according to
/usr/data/users/saulius/crontab/automatic-downloads/current/ACS/lib/dictionaries/cif_core.dic
dictionary named 'cif_core.dic' version 2.4.2 from
2011-04-26.

'_exptl_absorpt_correction_type' value 'Multi-scan'
changed to 'multi-scan' according to
/usr/data/users/saulius/crontab/automatic-downloads/current/ACS/lib/dictionaries/cif_core.dic
dictionary named 'cif_core.dic' version 2.4.2 from 2011-04-26.

Automatic conversion script
Id: cif_fix_values 2281 2013-09-26 08:29:07Z andrius 
;
_cod_database_code 4337785

loop_
_symmetry_equiv_pos_as_xyz
'x, y, z'
'-x, -y, -z'

loop_
_atom_site_label
_atom_site_type_symbol
_atom_site_fract_x
_atom_site_fract_y
_atom_site_fract_z
_atom_site_U_iso_or_equiv
_atom_site_adp_type
_atom_site_occupancy
_atom_site_symmetry_multiplicity
_atom_site_calc_flag
Li1 Li 0.7419(7) 1.1288(7) 0.1632(5) 0.0148(6) Uani 1 1 d
Be1 Be 0.3572(5) 0.7275(5) 0.3424(4) 0.0110(4) Uani 1 1 d
B1 B 0.0705(4) 1.4030(4) 0.2692(3) 0.0096(4) Uani 1 1 d
O1 O 0.1246(3) 0.6880(3) 0.20826(19) 0.0102(3) Uani 1 1 d
O2 O 0.3294(3) 1.0983(3) 0.2598(2) 0.0121(3) Uani 1 1 d
O3 O 0.2565(3) 0.5768(3) 0.66029(19) 0.0098(3) Uani 1 1 d

loop_
_atom_site_aniso_label
_atom_site_aniso_U_11
_atom_site_aniso_U_22
_atom_site_aniso_U_33
_atom_site_aniso_U_23
_atom_site_aniso_U_13
_atom_site_aniso_U_12
Li1 0.0112(13) 0.0129(14) 0.0215(14) -0.0054(11) -0.0017(11) -0.0059(11)
Be1 0.0073(9) 0.0099(10) 0.0138(9) -0.0027(7) -0.0013(7) -0.0027(7)
B1 0.0092(8) 0.0104(9) 0.0083(7) -0.0021(6) -0.0010(6) -0.0039(7)
O1 0.0086(6) 0.0081(6) 0.0140(6) -0.0024(4) -0.0022(4) -0.0035(5)
O2 0.0084(6) 0.0080(6) 0.0177(6) -0.0033(4) -0.0009(4) -0.0026(5)
O3 0.0064(5) 0.0085(6) 0.0120(5) -0.0021(4) -0.0005(4) -0.0024(4)

loop_
_atom_type_symbol
_atom_type_description
_atom_type_scat_dispersion_real
_atom_type_scat_dispersion_imag
_atom_type_scat_source
Li Li -0.0003 0.0001 'International Tables Vol C Tables 4.2.6.8 and 6.1.1.4'
Be Be 0.0005 0.0002 'International Tables Vol C Tables 4.2.6.8 and 6.1.1.4'
B B 0.0013 0.0007 'International Tables Vol C Tables 4.2.6.8 and 6.1.1.4'
O O 0.0106 0.006 'International Tables Vol C Tables 4.2.6.8 and 6.1.1.4'

loop_
_geom_angle_atom_site_label_1
_geom_angle_atom_site_label_2
_geom_angle_atom_site_label_3
_geom_angle
_geom_angle_site_symmetry_1
_geom_angle_site_symmetry_3
O2 Li1 O1 113.17(16) . 1_655
O2 Li1 O3 109.62(15) . 2_676
O1 Li1 O3 112.02(16) 1_655 2_676
O2 Li1 O1 116.08(16) . 2_675
O1 Li1 O1 97.58(14) 1_655 2_675
O3 Li1 O1 107.88(15) 2_676 2_675
O2 Li1 Li1 129.3(2) . 2_775
O1 Li1 Li1 50.36(11) 1_655 2_775
O3 Li1 Li1 121.07(19) 2_676 2_775
O1 Li1 Li1 47.21(11) 2_675 2_775
O2 Li1 B1 28.00(7) . .
O1 Li1 B1 140.42(15) 1_655 .
O3 Li1 B1 88.43(12) 2_676 .
O1 Li1 B1 108.17(14) 2_675 .
Li1 Li1 B1 144.38(19) 2_775 .
O2 Li1 B1 139.44(15) . 1_655
O1 Li1 B1 91.10(13) 1_655 1_655
O3 Li1 B1 29.96(7) 2_676 1_655
O1 Li1 B1 90.63(12) 2_675 1_655
Li1 Li1 B1 91.31(15) 2_775 1_655
B1 Li1 B1 117.45(13) . 1_655
O2 Li1 Be1 132.82(15) . 1_655
O1 Li1 Be1 34.09(8) 1_655 1_655
O3 Li1 Be1 78.29(12) 2_676 1_655
O1 Li1 Be1 104.10(13) 2_675 1_655
Li1 Li1 Be1 64.92(13) 2_775 1_655
B1 Li1 Be1 147.53(13) . 1_655
B1 Li1 Be1 58.02(10) 1_655 1_655
O2 Li1 Be1 82.29(12) . 1_565
O1 Li1 Be1 144.24(15) 1_655 1_565
O3 Li1 Be1 34.00(8) 2_676 1_565
O1 Li1 Be1 104.09(13) 2_675 1_565
Li1 Li1 Be1 142.17(18) 2_775 1_565
B1 Li1 Be1 56.73(8) . 1_565
B1 Li1 Be1 60.94(10) 1_655 1_565
Be1 Li1 Be1 111.77(13) 1_655 1_565
O2 Li1 Be1 29.51(7) . .
O1 Li1 Be1 83.73(13) 1_655 .
O3 Li1 Be1 126.23(14) 2_676 .
O1 Li1 Be1 120.99(14) 2_675 .
Li1 Li1 Be1 108.61(17) 2_775 .
B1 Li1 Be1 57.40(9) . .
B1 Li1 Be1 148.34(13) 1_655 .
Be1 Li1 Be1 107.86(13) 1_655 .
Be1 Li1 Be1 107.99(12) 1_565 .
O2 Li1 Be1 85.15(13) . 2_675
O1 Li1 Be1 102.87(14) 1_655 2_675
O3 Li1 Be1 131.24(14) 2_676 2_675
O1 Li1 Be1 32.34(8) 2_675 2_675
Li1 Li1 Be1 60.56(13) 2_775 2_675
B1 Li1 Be1 85.39(11) . 2_675
B1 Li1 Be1 121.99(12) 1_655 2_675
Be1 Li1 Be1 125.48(12) 1_655 2_675
Be1 Li1 Be1 110.70(12) 1_565 2_675
Be1 Li1 Be1 89.54(11) . 2_675
O2 Li1 Be1 89.63(13) . 2_676
O1 Li1 Be1 99.60(13) 1_655 2_676
O3 Li1 Be1 32.04(7) 2_676 2_676
O1 Li1 Be1 139.90(14) 2_675 2_676
Li1 Li1 Be1 135.87(17) 2_775 2_676
B1 Li1 Be1 79.74(10) . 2_676
B1 Li1 Be1 53.23(8) 1_655 2_676
Be1 Li1 Be1 73.29(11) 1_655 2_676
Be1 Li1 Be1 46.52(9) 1_565 2_676
Be1 Li1 Be1 96.78(11) . 2_676
Be1 Li1 Be1 157.19(13) 2_675 2_676
O2 Be1 O1 112.45(14) . .
O2 Be1 O3 115.63(15) . 2_666
O1 Be1 O3 113.45(14) . 2_666
O2 Be1 O3 113.66(14) . .
O1 Be1 O3 107.92(14) . .
O3 Be1 O3 91.90(13) 2_666 .
O2 Be1 Be1 126.79(17) . 2_666
O1 Be1 Be1 120.39(17) . 2_666
O3 Be1 Be1 47.32(9) 2_666 2_666
O3 Be1 Be1 44.58(9) . 2_666
O2 Be1 Li1 75.83(12) . 1_455
O1 Be1 Li1 42.28(9) . 1_455
O3 Be1 Li1 153.16(13) 2_666 1_455
O3 Be1 Li1 105.89(13) . 1_455
Be1 Be1 Li1 145.90(16) 2_666 1_455
O2 Be1 Li1 136.94(13) . 1_545
O1 Be1 Li1 70.68(11) . 1_545
O3 Be1 Li1 42.77(9) 2_666 1_545
O3 Be1 Li1 104.93(13) . 1_545
Be1 Be1 Li1 70.97(13) 2_666 1_545
Li1 Be1 Li1 111.77(13) 1_455 1_545
O2 Be1 Li1 36.03(9) . .
O1 Be1 Li1 131.53(13) . .
O3 Be1 Li1 79.61(12) 2_666 .
O3 Be1 Li1 118.44(13) . .
Be1 Be1 Li1 102.92(14) 2_666 .
Li1 Be1 Li1 107.86(13) 1_455 .
Li1 Be1 Li1 107.99(12) 1_545 .
O2 Be1 Li1 85.06(12) . 2_675
O1 Be1 Li1 42.35(9) . 2_675
O3 Be1 Li1 100.67(13) 2_666 2_675
O3 Be1 Li1 150.27(13) . 2_675
Be1 Be1 Li1 140.25(15) 2_666 2_675
Li1 Be1 Li1 54.52(12) 1_455 2_675
Li1 Be1 Li1 69.30(12) 1_545 2_675
Li1 Be1 Li1 90.46(11) . 2_675
O2 Be1 Li1 76.94(11) . 2_676
O1 Be1 Li1 134.32(13) . 2_676
O3 Be1 Li1 99.70(12) 2_666 2_676
O3 Be1 Li1 37.97(9) . 2_676
Be1 Be1 Li1 62.51(12) 2_666 2_676
Li1 Be1 Li1 106.71(11) 1_455 2_676
Li1 Be1 Li1 133.48(9) 1_545 2_676
Li1 Be1 Li1 83.22(11) . 2_676
Li1 Be1 Li1 157.19(13) 2_675 2_676
O2 B1 O1 121.04(16) . 1_565
O2 B1 O3 118.58(16) . 2_576
O1 B1 O3 120.37(14) 1_565 2_576
O2 B1 Li1 40.51(10) . .
O1 B1 Li1 80.53(12) 1_565 .
O3 B1 Li1 159.09(13) 2_576 .
O2 B1 Li1 82.10(13) . 1_455
O1 B1 Li1 144.00(13) 1_565 1_455
O3 B1 Li1 45.82(10) 2_576 1_455
Li1 B1 Li1 117.45(13) . 1_455
B1 O1 Be1 124.32(13) 1_545 .
B1 O1 Li1 118.63(14) 1_545 1_455
Be1 O1 Li1 103.63(14) . 1_455
B1 O1 Li1 114.22(13) 1_545 2_675
Be1 O1 Li1 105.31(14) . 2_675
Li1 O1 Li1 82.42(14) 1_455 2_675
B1 O2 Be1 133.56(14) . .
B1 O2 Li1 111.49(15) . .
Be1 O2 Li1 114.46(13) . .
B1 O3 Be1 136.84(14) 2_576 2_666
B1 O3 Be1 112.50(13) 2_576 .
Be1 O3 Be1 88.10(13) 2_666 .
B1 O3 Li1 104.22(13) 2_576 2_676
Be1 O3 Li1 103.23(14) 2_666 2_676
Be1 O3 Li1 109.99(14) . 2_676

loop_
_geom_bond_atom_site_label_1
_geom_bond_atom_site_label_2
_geom_bond_distance
_geom_bond_site_symmetry_2
Li1 O2 1.875(3) .
Li1 O1 1.952(3) 1_655
Li1 O3 2.017(3) 2_676
Li1 O1 2.049(3) 2_675
Li1 Li1 2.637(6) 2_775
Li1 B1 2.686(4) .
Li1 B1 2.726(4) 1_655
Li1 Be1 2.820(4) 1_655
Li1 Be1 2.891(4) 1_565
Li1 Be1 2.903(4) .
Li1 Be1 2.933(4) 2_675
Li1 Be1 3.080(4) 2_676
Be1 O2 1.571(3) .
Be1 O1 1.626(3) .
Be1 O3 1.660(3) 2_666
Be1 O3 1.739(3) .
Be1 Be1 2.364(4) 2_666
Be1 Li1 2.820(4) 1_455
Be1 Li1 2.891(4) 1_545
Be1 Li1 2.933(4) 2_675
Be1 Li1 3.080(4) 2_676
B1 O2 1.355(2) .
B1 O1 1.374(2) 1_565
B1 O3 1.404(2) 2_576
B1 Li1 2.726(4) 1_455
O1 B1 1.374(2) 1_545
O1 Li1 1.952(3) 1_455
O1 Li1 2.049(3) 2_675
O3 B1 1.404(2) 2_576
O3 Be1 1.660(3) 2_666
O3 Li1 2.017(3) 2_676
